data_2244099
loop_
_publ_author_name
'Lu, Qiang-Qiang'
'Shi, Xin-Wei'
'Zhou, Ya-Fu'
'Cui, Xin-Ai'
'Wang, Hong'

_publ_section_title
;
 Crystal structure and Hirshfeld analysis of
 (1a<i>S</i>,3a<i>R</i>,4a<i>S</i>,5a<i>R</i>)-15-acetoxylinden-7(11),8-trieno-12,8-lactone
;
_journal_coeditor_code ZN2018
_journal_issue 6
_journal_name_full 'Acta Crystallographica Section E'
_journal_page_first 1
_journal_page_last 0
_journal_paper_doi 10.1107/S2056989022004625
_journal_volume 78
_journal_year 2022
_chemical_absolute_configuration unk
_chemical_formula_iupac 'C17 H20 O4'
_chemical_formula_moiety 'C17 H20 O4'
_chemical_formula_sum 'C17 H20 O4'
_chemical_formula_weight 288.33
_chemical_name_common (1a<i>S</i>,3a<i>R</i>,4a<i>S</i>,5a<i>R</i>)-15-Acetoxylinden-7(11),8-trieno-12,8-lactone
_chemical_name_systematic
(4a<i>R</i>,5<i>S</i>,5a<i>R</i>,6a<i>S</i>,6b<i>R</i>)-5-(Acetoxymethyl)-4a,5,5a,6,6a,6b-hexahydro-3,6b-dimethylcyclopropa[2,3]indeno[5,6-<i>b</i>]furan-2(4<i>H</i>)-one
_space_group_crystal_system orthorhombic
_space_group_IT_number 19
_space_group_name_Hall 'P 2ac 2ab'
_space_group_name_H-M_alt 'P 21 21 21'
_atom_sites_solution_hydrogens geom
_audit_creation_method SHELXL-2014/7
_cell_angle_alpha 90
_cell_angle_beta 90
_cell_angle_gamma 90
_cell_formula_units_Z 4
_cell_length_a 6.7641(3)
_cell_length_b 6.9254(3)
_cell_length_c 31.4538(14)
_cell_measurement_reflns_used 3545
_cell_measurement_temperature 296(2)
_cell_measurement_theta_max 20.68
_cell_measurement_theta_min 2.59
_cell_volume 1473.42(11)
_computing_cell_refinement
;
SMART (Bruker, 2002)
;
_computing_data_collection
;
SMART (Bruker, 2002)
;
_computing_data_reduction
;
SAINT (Bruker, 2002)
;
_computing_molecular_graphics
;
OLEX2 (Dolomanov <i>et al.</i>,  2009)
;
_computing_publication_material
;
publCIF (Westrip, 2010)
;
_computing_structure_refinement
;
SHELXL2014 (Sheldrick, 2015<i>b</i>)
;
_computing_structure_solution
;
SHELXT2014 (Sheldrick, 2015<i>a</i>)
;
_diffrn_ambient_temperature 296(2)
_diffrn_measured_fraction_theta_full 0.992
_diffrn_measured_fraction_theta_max 0.992
_diffrn_measurement_device_type 'Bruker SMART CCD'
_diffrn_measurement_method 'phi and omega scans'
_diffrn_radiation_type MoK\a
_diffrn_radiation_wavelength 0.71073
_diffrn_reflns_av_R_equivalents 0.0567
_diffrn_reflns_av_unetI/netI 0.0534
_diffrn_reflns_limit_h_max 8
_diffrn_reflns_limit_h_min -7
_diffrn_reflns_limit_k_max 6
_diffrn_reflns_limit_k_min -8
_diffrn_reflns_limit_l_max 37
_diffrn_reflns_limit_l_min -32
_diffrn_reflns_number 12659
_diffrn_reflns_theta_full 25.020
_diffrn_reflns_theta_max 25.020
_diffrn_reflns_theta_min 2.590
_exptl_absorpt_coefficient_mu 0.092
_exptl_absorpt_correction_type multi-scan
_exptl_absorpt_process_details
;
(SADABS; Sheldrick, 1996)
;
_exptl_crystal_colour colorless
_exptl_crystal_density_diffrn 1.300
_exptl_crystal_description block
_exptl_crystal_F_000 616
_exptl_crystal_size_max 0.200
_exptl_crystal_size_mid 0.200
_exptl_crystal_size_min 0.200
_refine_diff_density_max 0.299
_refine_diff_density_min -0.209
_refine_ls_abs_structure_details
;
Flack <i>x</i> determined using 574 quotients [(I+)-(I-)]/[(I+)+(I-)]
(Parsons <i>et al.</i>,  2013)
;
_refine_ls_abs_structure_Flack 0.10(8)
_refine_ls_extinction_method none
_refine_ls_goodness_of_fit_ref 1.054
_refine_ls_hydrogen_treatment constr
_refine_ls_matrix_type full
_refine_ls_number_parameters 193
_refine_ls_number_reflns 2576
_refine_ls_number_restraints 0
_refine_ls_restrained_S_all 1.054
_refine_ls_R_factor_all 0.0842
_refine_ls_R_factor_gt 0.0505
_refine_ls_shift/su_max 0.000
_refine_ls_shift/su_mean 0.000
_refine_ls_structure_factor_coef Fsqd
_refine_ls_weighting_details 'w=1/[\s^2^(Fo^2^)+(0.0466P)^2^+0.3800P] where P=(Fo^2^+2Fc^2^)/3'
_refine_ls_weighting_scheme calc
_refine_ls_wR_factor_gt 0.1014
_refine_ls_wR_factor_ref 0.1168
_reflns_number_gt 1857
_reflns_number_total 2576
_reflns_threshold_expression 'I > 2\s(I)'
_cod_data_source_file zn2018sup1.cif
_cod_data_source_block I
_cod_database_code 2244099
_shelx_space_group_comment
;
The symmetry employed for this shelxl refinement is uniquely defined
by the following loop, which should always be used as a source of
symmetry information in preference to the above space-group names.
They are only intended as comments.
;
_shelx_estimated_absorpt_t_min 0.982
_shelx_estimated_absorpt_t_max 0.982

loop_
_space_group_symop_operation_xyz
'x, y, z'
'-x+1/2, -y, z+1/2'
'-x, y+1/2, -z+1/2'
'x+1/2, -y+1/2, -z'

loop_
_atom_site_type_symbol
_atom_site_label
_atom_site_fract_x
_atom_site_fract_y
_atom_site_fract_z
_atom_site_U_iso_or_equiv
_atom_site_adp_type
_atom_site_calc_flag
_atom_site_occupancy
_atom_site_disorder_assembly
_atom_site_disorder_group
O O1 0.1658(5) 0.5144(4) 0.54793(8) 0.0745(9) Uani d 1 . .
O O2 0.1329(4) 0.5303(4) 0.47683(7) 0.0537(7) Uani d 1 . .
O O3 0.9151(4) 0.1520(4) 0.31668(8) 0.0566(8) Uani d 1 . .
O O4 0.9315(6) -0.1600(5) 0.32844(14) 0.1261(18) Uani d 1 . .
C C1 0.2446(6) 0.5140(6) 0.51366(12) 0.0536(10) Uani d 1 . .
C C2 0.4539(6) 0.4960(5) 0.50214(10) 0.0480(9) Uani d 1 . .
C C3 0.4648(5) 0.4991(5) 0.45952(10) 0.0418(8) Uani d 1 . .
C C4 0.2650(5) 0.5215(5) 0.44282(11) 0.0442(9) Uani d 1 . .
C C5 0.2143(5) 0.5386(5) 0.40250(11) 0.0447(10) Uani d 1 . .
H H5 0.0829 0.5495 0.3942 0.054 Uiso calc 1 . .
C C6 0.3810(5) 0.5396(5) 0.37059(10) 0.0389(9) Uani d 1 . .
C C7 0.5465(5) 0.4057(5) 0.38746(10) 0.0387(9) Uani d 1 . .
H H7 0.4802 0.2839 0.3944 0.046 Uiso calc 1 . .
C C8 0.6345(5) 0.4765(6) 0.42937(10) 0.0426(9) Uani d 1 . .
H H8A 0.7290 0.3836 0.4403 0.051 Uiso calc 1 . .
H H8B 0.7014 0.5991 0.4253 0.051 Uiso calc 1 . .
C C9 0.6749(5) 0.3603(5) 0.34836(10) 0.0414(9) Uani d 1 . .
H H9 0.7586 0.4713 0.3414 0.050 Uiso calc 1 . .
C C10 0.5169(6) 0.3322(6) 0.31409(11) 0.0503(10) Uani d 1 . .
H H10 0.4988 0.2025 0.3023 0.060 Uiso calc 1 . .
C C11 0.3340(6) 0.4435(6) 0.32784(11) 0.0506(11) Uani d 1 . .
H H11 0.2047 0.3818 0.3243 0.061 Uiso calc 1 . .
C C12 0.4461(6) 0.5003(7) 0.28864(10) 0.0613(11) Uani d 1 . .
H H12A 0.3853 0.4739 0.2613 0.074 Uiso calc 1 . .
H H12B 0.5235 0.6181 0.2897 0.074 Uiso calc 1 . .
C C13 0.4477(6) 0.7496(5) 0.36559(12) 0.0523(11) Uani d 1 . .
H H13A 0.3469 0.8217 0.3511 0.078 Uiso calc 1 . .
H H13B 0.5679 0.7539 0.3494 0.078 Uiso calc 1 . .
H H13C 0.4701 0.8050 0.3932 0.078 Uiso calc 1 . .
C C14 0.6127(7) 0.4764(6) 0.53450(12) 0.0650(12) Uani d 1 . .
H H14A 0.6047 0.3512 0.5475 0.098 Uiso calc 1 . .
H H14B 0.5968 0.5743 0.5558 0.098 Uiso calc 1 . .
H H14C 0.7393 0.4911 0.5211 0.098 Uiso calc 1 . .
C C15 0.8003(6) 0.1832(5) 0.35511(11) 0.0488(10) Uani d 1 . .
H H15A 0.8877 0.2019 0.3792 0.059 Uiso calc 1 . .
H H15B 0.7171 0.0720 0.3608 0.059 Uiso calc 1 . .
C C16 0.9745(5) -0.0230(6) 0.30723(13) 0.0550(10) Uani d 1 . .
C C17 1.1017(6) -0.0305(7) 0.26893(12) 0.0660(12) Uani d 1 . .
H H17A 1.2179 0.0462 0.2735 0.099 Uiso calc 1 . .
H H17B 1.0301 0.0192 0.2450 0.099 Uiso calc 1 . .
H H17C 1.1394 -0.1619 0.2635 0.099 Uiso calc 1 . .

loop_
_atom_site_aniso_label
_atom_site_aniso_U_11
_atom_site_aniso_U_22
_atom_site_aniso_U_33
_atom_site_aniso_U_12
_atom_site_aniso_U_13
_atom_site_aniso_U_23
O1 0.106(2) 0.074(2) 0.0437(16) 0.017(2) 0.0283(16) -0.0019(15)
O2 0.0592(16) 0.0591(17) 0.0427(15) 0.0035(15) 0.0182(13) -0.0021(13)
O3 0.076(2) 0.0422(16) 0.0520(16) 0.0031(15) 0.0267(16) -0.0038(13)
O4 0.137(4) 0.058(2) 0.184(4) 0.013(2) 0.101(3) 0.014(3)
C1 0.080(3) 0.040(2) 0.040(2) 0.013(2) 0.014(2) -0.001(2)
C2 0.069(3) 0.036(2) 0.039(2) 0.002(2) 0.0037(19) -0.0026(18)
C3 0.054(2) 0.0344(19) 0.0366(19) 0.000(2) 0.0037(17) -0.0007(17)
C4 0.049(2) 0.043(2) 0.040(2) 0.000(2) 0.0113(18) -0.0030(19)
C5 0.038(2) 0.052(2) 0.044(2) -0.003(2) 0.0027(17) -0.0035(19)
C6 0.0395(19) 0.045(2) 0.0324(18) -0.0053(18) 0.0005(16) -0.0023(16)
C7 0.042(2) 0.040(2) 0.0340(19) -0.0054(18) 0.0046(17) -0.0033(15)
C8 0.044(2) 0.047(2) 0.0366(18) -0.003(2) -0.0007(16) -0.0045(17)
C9 0.045(2) 0.041(2) 0.039(2) -0.0055(18) 0.0052(18) -0.0040(16)
C10 0.054(2) 0.058(3) 0.039(2) -0.005(2) 0.005(2) -0.0120(19)
C11 0.044(2) 0.068(3) 0.040(2) -0.011(2) 0.0019(18) -0.0067(18)
C12 0.061(2) 0.091(3) 0.0322(19) -0.002(3) -0.0002(18) 0.002(2)
C13 0.057(3) 0.048(2) 0.052(2) -0.006(2) 0.000(2) 0.0053(18)
C14 0.093(3) 0.058(3) 0.044(2) 0.004(3) -0.006(2) -0.003(2)
C15 0.062(2) 0.046(2) 0.039(2) -0.001(2) 0.015(2) -0.0029(18)
C16 0.047(2) 0.048(3) 0.070(3) -0.006(2) 0.013(2) -0.007(2)
C17 0.063(3) 0.071(3) 0.064(3) 0.006(3) 0.014(2) -0.017(2)

loop_
_atom_type_symbol
_atom_type_description
_atom_type_scat_dispersion_real
_atom_type_scat_dispersion_imag
_atom_type_scat_source
C C 0.0033 0.0016 'International Tables Vol C Tables 4.2.6.8 and 6.1.1.4'
H H 0.0000 0.0000 'International Tables Vol C Tables 4.2.6.8 and 6.1.1.4'
O O 0.0106 0.0060 'International Tables Vol C Tables 4.2.6.8 and 6.1.1.4'

loop_
_geom_angle_atom_site_label_1
_geom_angle_atom_site_label_2
_geom_angle_atom_site_label_3
_geom_angle_site_symmetry_1
_geom_angle_site_symmetry_3
_geom_angle
_geom_angle_publ_flag
C1 O2 C4 . . 106.7(3) ?
C16 O3 C15 . . 119.3(3) ?
O1 C1 O2 . . 120.4(4) ?
O1 C1 C2 . . 130.5(4) ?
O2 C1 C2 . . 109.0(3) ?
C3 C2 C1 . . 107.4(3) ?
C3 C2 C14 . . 130.2(4) ?
C1 C2 C14 . . 122.4(3) ?
C2 C3 C4 . . 108.1(3) ?
C2 C3 C8 . . 132.3(3) ?
C4 C3 C8 . . 119.6(3) ?
C5 C4 O2 . . 124.5(3) ?
C5 C4 C3 . . 126.6(3) ?
O2 C4 C3 . . 108.8(3) ?
C4 C5 C6 . . 116.5(3) ?
C4 C5 H5 . . 121.8 ?
C6 C5 H5 . . 121.8 ?
C5 C6 C13 . . 107.0(3) ?
C5 C6 C11 . . 115.2(3) ?
C13 C6 C11 . . 112.5(3) ?
C5 C6 C7 . . 108.0(3) ?
C13 C6 C7 . . 113.1(3) ?
C11 C6 C7 . . 101.0(3) ?
C8 C7 C9 . . 122.4(3) ?
C8 C7 C6 . . 112.7(3) ?
C9 C7 C6 . . 104.9(3) ?
C8 C7 H7 . . 105.2 ?
C9 C7 H7 . . 105.2 ?
C6 C7 H7 . . 105.2 ?
C3 C8 C7 . . 106.3(3) ?
C3 C8 H8A . . 110.5 ?
C7 C8 H8A . . 110.5 ?
C3 C8 H8B . . 110.5 ?
C7 C8 H8B . . 110.5 ?
H8A C8 H8B . . 108.7 ?
C15 C9 C10 . . 112.9(3) ?
C15 C9 C7 . . 111.8(3) ?
C10 C9 C7 . . 101.2(3) ?
C15 C9 H9 . . 110.2 ?
C10 C9 H9 . . 110.2 ?
C7 C9 H9 . . 110.2 ?
C12 C10 C11 . . 59.7(3) ?
C12 C10 C9 . . 120.2(4) ?
C11 C10 C9 . . 107.7(3) ?
C12 C10 H10 . . 118.1 ?
C11 C10 H10 . . 118.1 ?
C9 C10 H10 . . 118.1 ?
C12 C11 C10 . . 59.2(3) ?
C12 C11 C6 . . 120.1(3) ?
C10 C11 C6 . . 107.5(3) ?
C12 C11 H11 . . 118.2 ?
C10 C11 H11 . . 118.2 ?
C6 C11 H11 . . 118.2 ?
C10 C12 C11 . . 61.1(3) ?
C10 C12 H12A . . 117.7 ?
C11 C12 H12A . . 117.7 ?
C10 C12 H12B . . 117.7 ?
C11 C12 H12B . . 117.7 ?
H12A C12 H12B . . 114.8 ?
C6 C13 H13A . . 109.5 ?
C6 C13 H13B . . 109.5 ?
H13A C13 H13B . . 109.5 ?
C6 C13 H13C . . 109.5 ?
H13A C13 H13C . . 109.5 ?
H13B C13 H13C . . 109.5 ?
C2 C14 H14A . . 109.5 ?
C2 C14 H14B . . 109.5 ?
H14A C14 H14B . . 109.5 ?
C2 C14 H14C . . 109.5 ?
H14A C14 H14C . . 109.5 ?
H14B C14 H14C . . 109.5 ?
O3 C15 C9 . . 107.7(3) ?
O3 C15 H15A . . 110.2 ?
C9 C15 H15A . . 110.2 ?
O3 C15 H15B . . 110.2 ?
C9 C15 H15B . . 110.2 ?
H15A C15 H15B . . 108.5 ?
O4 C16 O3 . . 122.2(4) ?
O4 C16 C17 . . 124.5(4) ?
O3 C16 C17 . . 113.3(4) ?
C16 C17 H17A . . 109.5 ?
C16 C17 H17B . . 109.5 ?
H17A C17 H17B . . 109.5 ?
C16 C17 H17C . . 109.5 ?
H17A C17 H17C . . 109.5 ?
H17B C17 H17C . . 109.5 ?

loop_
_geom_bond_atom_site_label_1
_geom_bond_atom_site_label_2
_geom_bond_site_symmetry_2
_geom_bond_distance
_geom_bond_publ_flag
O1 C1 . 1.202(4) ?
O2 C1 . 1.388(4) ?
O2 C4 . 1.396(4) ?
O3 C16 . 1.311(5) ?
O3 C15 . 1.453(4) ?
O4 C16 . 1.196(5) ?
C1 C2 . 1.467(6) ?
C2 C3 . 1.343(4) ?
C2 C14 . 1.486(5) ?
C3 C4 . 1.458(5) ?
C3 C8 . 1.497(5) ?
C4 C5 . 1.319(5) ?
C5 C6 . 1.509(5) ?
C5 H5 . 0.9300 ?
C6 C13 . 1.531(5) ?
C6 C11 . 1.534(5) ?
C6 C7 . 1.548(5) ?
C7 C8 . 1.528(4) ?
C7 C9 . 1.538(5) ?
C7 H7 . 0.9800 ?
C8 H8A . 0.9700 ?
C8 H8B . 0.9700 ?
C9 C15 . 1.507(5) ?
C9 C10 . 1.530(5) ?
C9 H9 . 0.9800 ?
C10 C12 . 1.492(6) ?
C10 C11 . 1.520(5) ?
C10 H10 . 0.9800 ?
C11 C12 . 1.500(5) ?
C11 H11 . 0.9800 ?
C12 H12A . 0.9700 ?
C12 H12B . 0.9700 ?
C13 H13A . 0.9600 ?
C13 H13B . 0.9600 ?
C13 H13C . 0.9600 ?
C14 H14A . 0.9600 ?
C14 H14B . 0.9600 ?
C14 H14C . 0.9600 ?
C15 H15A . 0.9700 ?
C15 H15B . 0.9700 ?
C16 C17 . 1.481(5) ?
C17 H17A . 0.9600 ?
C17 H17B . 0.9600 ?
C17 H17C . 0.9600 ?

loop_
_geom_hbond_atom_site_label_D
_geom_hbond_atom_site_label_H
_geom_hbond_atom_site_label_A
_geom_hbond_site_symmetry_A
_geom_hbond_distance_DH
_geom_hbond_distance_HA
_geom_hbond_distance_DA
_geom_hbond_angle_DHA
C8 H8A O1 4_556 0.97 2.81 3.481(5) 126.6
C11 H11 O3 1_455 0.98 2.54 3.497(5) 167.0
C13 H13C O1 4_566 0.96 2.60 3.499(5) 156.5
C13 H13B O4 1_565 0.96 2.61 3.530(6) 159.6
C14 H14A O2 4_556 0.96 2.76 3.530(5) 138.0
C17 H17C O3 3_745 0.96 2.86 3.478(5) 123.5

loop_
_geom_torsion_atom_site_label_1
_geom_torsion_atom_site_label_2
_geom_torsion_atom_site_label_3
_geom_torsion_atom_site_label_4
_geom_torsion_site_symmetry_1
_geom_torsion_site_symmetry_2
_geom_torsion_site_symmetry_3
_geom_torsion_site_symmetry_4
_geom_torsion
_geom_torsion_publ_flag
C4 O2 C1 O1 . . . . -178.9(4) ?
C4 O2 C1 C2 . . . . 0.5(4) ?
O1 C1 C2 C3 . . . . 178.5(4) ?
O2 C1 C2 C3 . . . . -0.8(5) ?
O1 C1 C2 C14 . . . . -0.9(7) ?
O2 C1 C2 C14 . . . . 179.8(3) ?
C1 C2 C3 C4 . . . . 0.7(5) ?
C14 C2 C3 C4 . . . . -179.9(4) ?
C1 C2 C3 C8 . . . . -176.5(4) ?
C14 C2 C3 C8 . . . . 2.9(7) ?
C1 O2 C4 C5 . . . . -177.6(4) ?
C1 O2 C4 C3 . . . . 0.0(4) ?
C2 C3 C4 C5 . . . . 177.1(4) ?
C8 C3 C4 C5 . . . . -5.3(6) ?
C2 C3 C4 O2 . . . . -0.4(4) ?
C8 C3 C4 O2 . . . . 177.2(3) ?
O2 C4 C5 C6 . . . . 175.6(3) ?
C3 C4 C5 C6 . . . . -1.5(6) ?
C4 C5 C6 C13 . . . . -88.5(4) ?
C4 C5 C6 C11 . . . . 145.6(4) ?
C4 C5 C6 C7 . . . . 33.5(4) ?
C5 C6 C7 C8 . . . . -62.8(4) ?
C13 C6 C7 C8 . . . . 55.4(4) ?
C11 C6 C7 C8 . . . . 175.8(3) ?
C5 C6 C7 C9 . . . . 161.8(3) ?
C13 C6 C7 C9 . . . . -80.0(3) ?
C11 C6 C7 C9 . . . . 40.5(3) ?
C2 C3 C8 C7 . . . . 155.5(4) ?
C4 C3 C8 C7 . . . . -21.5(5) ?
C9 C7 C8 C3 . . . . -178.6(3) ?
C6 C7 C8 C3 . . . . 55.0(4) ?
C8 C7 C9 C15 . . . . 69.2(4) ?
C6 C7 C9 C15 . . . . -161.0(3) ?
C8 C7 C9 C10 . . . . -170.4(3) ?
C6 C7 C9 C10 . . . . -40.5(3) ?
C15 C9 C10 C12 . . . . -151.0(3) ?
C7 C9 C10 C12 . . . . 89.3(4) ?
C15 C9 C10 C11 . . . . 144.3(3) ?
C7 C9 C10 C11 . . . . 24.6(4) ?
C9 C10 C11 C12 . . . . 115.2(4) ?
C12 C10 C11 C6 . . . . -115.2(4) ?
C9 C10 C11 C6 . . . . 0.0(4) ?
C5 C6 C11 C12 . . . . 155.4(4) ?
C13 C6 C11 C12 . . . . 32.3(5) ?
C7 C6 C11 C12 . . . . -88.5(4) ?
C5 C6 C11 C10 . . . . -140.6(3) ?
C13 C6 C11 C10 . . . . 96.4(4) ?
C7 C6 C11 C10 . . . . -24.5(4) ?
C9 C10 C12 C11 . . . . -93.8(4) ?
C6 C11 C12 C10 . . . . 93.4(4) ?
C16 O3 C15 C9 . . . . -153.7(3) ?
C10 C9 C15 O3 . . . . 66.5(4) ?
C7 C9 C15 O3 . . . . 179.9(3) ?
C15 O3 C16 O4 . . . . 2.8(6) ?
C15 O3 C16 C17 . . . . -175.9(3) ?

_cod_database_fobs_code 2244099
